data_2213248
loop_
_publ_author_name
'Alpaslan, G\"okhan'
'\"Ozdamar, \"Ozg\"ur'
'Odaba\,so\(glu, Mustafa'
'Ocak \'Iskeleli, Nazan'
'Erd\"onmez, Ahmet'

_publ_section_title
;
 (<i>Z</i>)-Ethyl
 2-[2-(4-acetylphenyl)hydrazono]-4-chloro-3-oxobutanoate
;
_journal_coeditor_code CI2369
_journal_issue 5
_journal_name_full 'Acta Crystallographica Section E'
_journal_page_first o2746
_journal_page_last o2746
_journal_paper_doi 10.1107/S1600536807019617
_journal_volume 63
_journal_year 2007
_chemical_formula_iupac 'C14 H15 Cl N2 O4'
_chemical_formula_moiety 'C14 H15 Cl N2 O4'
_chemical_formula_sum 'C14 H15 Cl N2 O4'
_chemical_formula_weight 310.73
_chemical_name_systematic
;
(Z)-ethyl 2-(2-(4-acetylphenyl)hydrazono)-4-chloro-3-oxobutanoate
;
_space_group_IT_number 14
_symmetry_cell_setting monoclinic
_symmetry_space_group_name_Hall '-P 2ybc'
_symmetry_space_group_name_H-M 'P 1 21/c 1'
_atom_sites_solution_hydrogens geom
_atom_sites_solution_primary direct
_atom_sites_solution_secondary difmap
_audit_creation_method SHELXL-97
_cell_angle_alpha 90.00
_cell_angle_beta 93.591(5)
_cell_angle_gamma 90.00
_cell_formula_units_Z 4
_cell_length_a 8.6018(5)
_cell_length_b 18.9829(16)
_cell_length_c 9.1035(6)
_cell_measurement_reflns_used 20436
_cell_measurement_temperature 296(2)
_cell_measurement_theta_max 27.10
_cell_measurement_theta_min 2.15
_cell_volume 1483.57(18)
_computing_cell_refinement X-AREA
_computing_data_collection 'X-AREA (Stoe & Cie, 2002)'
_computing_data_reduction 'X-RED32 (Stoe & Cie, 2002)'
_computing_molecular_graphics 'ORTEP-3 for Windows (Farrugia, 1997)'
_computing_publication_material 'WinGX (Farrugia, 1999)'
_computing_structure_refinement 'SHELXL97 (Sheldrick, 1997)'
_computing_structure_solution 'SHELXS97 (Sheldrick, 1997)'
_diffrn_ambient_temperature 296(2)
_diffrn_detector_area_resol_mean 6.67
_diffrn_measured_fraction_theta_full 0.999
_diffrn_measured_fraction_theta_max 0.999
_diffrn_measurement_device_type 'Stoe IPDSII'
_diffrn_measurement_method \w
_diffrn_radiation_monochromator graphite
_diffrn_radiation_source 'fine-focus sealed tube'
_diffrn_radiation_type MoK\a
_diffrn_radiation_wavelength 0.71073
_diffrn_reflns_av_R_equivalents 0.0321
_diffrn_reflns_av_sigmaI/netI 0.0183
_diffrn_reflns_limit_h_max 10
_diffrn_reflns_limit_h_min -10
_diffrn_reflns_limit_k_max 23
_diffrn_reflns_limit_k_min -23
_diffrn_reflns_limit_l_max 11
_diffrn_reflns_limit_l_min -11
_diffrn_reflns_number 15055
_diffrn_reflns_theta_full 25.99
_diffrn_reflns_theta_max 25.99
_diffrn_reflns_theta_min 2.15
_diffrn_standards_decay_% 0
_diffrn_standards_interval_count 0
_diffrn_standards_number 0
_exptl_absorpt_coefficient_mu 0.274
_exptl_absorpt_correction_T_max 0.9140
_exptl_absorpt_correction_T_min 0.8539
_exptl_absorpt_correction_type integration
_exptl_absorpt_process_details '(X-RED32; Stoe & Cie, 2002)'
_exptl_crystal_colour yellow
_exptl_crystal_density_diffrn 1.391
_exptl_crystal_density_method 'not measured'
_exptl_crystal_description Prism
_exptl_crystal_F_000 648
_exptl_crystal_size_max 0.80
_exptl_crystal_size_mid 0.53
_exptl_crystal_size_min 0.35
_refine_diff_density_max 0.205
_refine_diff_density_min -0.310
_refine_ls_extinction_method none
_refine_ls_goodness_of_fit_ref 1.046
_refine_ls_hydrogen_treatment mixed
_refine_ls_matrix_type full
_refine_ls_number_parameters 195
_refine_ls_number_reflns 2916
_refine_ls_number_restraints 0
_refine_ls_restrained_S_all 1.046
_refine_ls_R_factor_all 0.056
_refine_ls_R_factor_gt 0.044
_refine_ls_shift/su_max 0.001
_refine_ls_shift/su_mean 0.000
_refine_ls_structure_factor_coef Fsqd
_refine_ls_weighting_details 'calc w=1/[\s^2^(Fo^2^)+(0.0701P)^2^+0.264P] where P=(Fo^2^+2Fc^2^)/3'
_refine_ls_weighting_scheme calc
_refine_ls_wR_factor_gt 0.130
_refine_ls_wR_factor_ref 0.130
_reflns_number_gt 2277
_reflns_number_total 2916
_reflns_threshold_expression I>2\s(I)
_cod_data_source_file ci2369.cif
_cod_data_source_block I
_cod_depositor_comments
;
The following automatic conversions were performed:
'_symmetry_cell_setting' value 'Monoclinic' changed to 'monoclinic'
according to '/home/saulius/struct/CIF-dictionaries/cif_core.dic'
dictionary named 'cif_core.dic' version 2.4.1 from 2010-06-29.

Automatic conversion script
Id: cif_fix_enum 1527 2010-12-29 10:47:43Z saulius 

The following automatic conversions were performed:

'_symmetry_cell_setting' value 'Monoclinic' changed to 'monoclinic'
according to /home/saulius/struct/CIF-dictionaries/cif_core.dic
dictionary named 'cif_core.dic' version 2.4.1 from 2010-06-29.

Automatic conversion script
Id: cif_fix_values 1715 2011-07-08 13:25:40Z adriana 
;
_cod_original_sg_symbol_H-M 'P 21/c'
_cod_database_code 2213248
_cod_database_fobs_code 2213248

loop_
_symmetry_equiv_pos_as_xyz
'x, y, z'
'-x, y+1/2, -z+1/2'
'-x, -y, -z'
'x, -y-1/2, z-1/2'

loop_
_atom_site_type_symbol
_atom_site_label
_atom_site_fract_x
_atom_site_fract_y
_atom_site_fract_z
_atom_site_U_iso_or_equiv
_atom_site_adp_type
_atom_site_calc_flag
_atom_site_refinement_flags
_atom_site_occupancy
C C1 0.3964(2) 0.53258(10) 0.63530(19) 0.0532(4) Uani d . 1
C C2 0.2686(2) 0.49933(11) 0.5648(2) 0.0599(5) Uani d . 1
H H2 0.2413 0.4538 0.5905 0.072 Uiso calc R 1
C C3 0.1830(2) 0.53539(11) 0.4558(2) 0.0607(5) Uani d . 1
H H3 0.0978 0.5134 0.4074 0.073 Uiso calc R 1
C C4 0.2205(2) 0.60356(10) 0.4163(2) 0.0558(4) Uani d . 1
C C5 0.3510(2) 0.63541(10) 0.4873(2) 0.0593(5) Uani d . 1
H H5 0.3796 0.6807 0.4608 0.071 Uiso calc R 1
C C6 0.4373(2) 0.60000(10) 0.5962(2) 0.0599(5) Uani d . 1
H H6 0.5235 0.6216 0.6436 0.072 Uiso calc R 1
C C7 0.1191(2) 0.64027(12) 0.3018(2) 0.0663(5) Uani d . 1
C C8 0.1670(3) 0.71088(12) 0.2475(3) 0.0872(7) Uani d . 1
H H8A 0.0867 0.7291 0.1800 0.131 Uiso calc R 1
H H8B 0.2620 0.7063 0.1983 0.131 Uiso calc R 1
H H8C 0.1830 0.7425 0.3293 0.131 Uiso calc R 1
C C9 0.5394(2) 0.40843(10) 0.9062(2) 0.0533(4) Uani d . 1
C C10 0.4718(2) 0.34275(11) 0.9629(2) 0.0579(4) Uani d . 1
C C11 0.3336(3) 0.31351(13) 0.8727(3) 0.0784(6) Uani d . 1
H H11A 0.3654 0.3009 0.7758 0.094 Uiso calc R 1
H H11B 0.2540 0.3496 0.8605 0.094 Uiso calc R 1
C C12 0.6893(2) 0.43994(11) 0.9652(2) 0.0568(4) Uani d . 1
C C13 0.9253(2) 0.42970(12) 1.1078(3) 0.0720(6) Uani d . 1
H H13A 0.9878 0.4393 1.0250 0.086 Uiso calc R 1
H H13B 0.9092 0.4736 1.1591 0.086 Uiso calc R 1
C C14 1.0054(3) 0.37880(13) 1.2077(3) 0.0890(8) Uani d . 1
H H14A 1.1045 0.3976 1.2428 0.134 Uiso calc R 1
H H14B 1.0210 0.3356 1.1560 0.134 Uiso calc R 1
H H14C 0.9432 0.3700 1.2897 0.134 Uiso calc R 1
Cl Cl1 0.25437(7) 0.23854(3) 0.95607(8) 0.0870(2) Uani d . 1
N N1 0.48968(19) 0.49975(9) 0.74712(18) 0.0576(4) Uani d . 1
N N2 0.45181(16) 0.43895(8) 0.80112(16) 0.0544(4) Uani d . 1
O O1 -0.0001(2) 0.61212(11) 0.2525(2) 0.0970(6) Uani d . 1
O O2 0.5234(2) 0.31394(10) 1.07369(18) 0.0892(5) Uani d . 1
O O3 0.73029(17) 0.49863(8) 0.92995(17) 0.0716(4) Uani d . 1
O O4 0.77406(15) 0.39936(8) 1.05545(15) 0.0648(4) Uani d . 1
H H1 0.565(3) 0.5192(13) 0.787(3) 0.079(7) Uiso d . 1

loop_
_atom_site_aniso_label
_atom_site_aniso_U_11
_atom_site_aniso_U_22
_atom_site_aniso_U_33
_atom_site_aniso_U_12
_atom_site_aniso_U_13
_atom_site_aniso_U_23
C1 0.0474(9) 0.0614(10) 0.0506(10) 0.0050(8) 0.0004(7) -0.0017(8)
C2 0.0522(10) 0.0628(11) 0.0641(12) -0.0038(8) -0.0004(8) 0.0047(8)
C3 0.0462(9) 0.0723(13) 0.0626(12) -0.0054(8) -0.0042(8) -0.0001(9)
C4 0.0498(9) 0.0622(11) 0.0551(10) 0.0078(8) 0.0008(8) -0.0027(8)
C5 0.0597(10) 0.0533(10) 0.0643(11) 0.0018(8) -0.0024(9) -0.0036(8)
C6 0.0554(10) 0.0613(11) 0.0615(11) -0.0035(8) -0.0072(8) -0.0048(8)
C7 0.0592(11) 0.0736(12) 0.0651(12) 0.0135(9) -0.0043(9) -0.0014(10)
C8 0.0988(17) 0.0635(13) 0.0960(18) 0.0180(12) -0.0197(14) 0.0059(12)
C9 0.0469(9) 0.0629(11) 0.0497(9) 0.0053(7) -0.0010(7) -0.0039(8)
C10 0.0512(9) 0.0664(11) 0.0549(10) 0.0048(8) -0.0064(8) -0.0001(8)
C11 0.0664(12) 0.0841(15) 0.0815(15) -0.0147(11) -0.0198(11) 0.0172(12)
C12 0.0532(10) 0.0659(12) 0.0505(10) 0.0054(8) -0.0028(8) -0.0054(8)
C13 0.0593(11) 0.0729(13) 0.0809(14) -0.0110(9) -0.0186(10) 0.0019(11)
C14 0.0744(14) 0.0777(15) 0.1103(19) -0.0128(11) -0.0308(13) 0.0152(13)
Cl1 0.0707(4) 0.0790(4) 0.1079(5) -0.0144(3) -0.0203(3) 0.0178(3)
N1 0.0505(9) 0.0621(10) 0.0591(10) 0.0010(7) -0.0054(7) 0.0022(7)
N2 0.0470(8) 0.0632(9) 0.0528(8) 0.0058(6) 0.0009(6) -0.0007(7)
O1 0.0690(10) 0.1116(13) 0.1057(13) -0.0014(9) -0.0305(9) 0.0230(10)
O2 0.0887(11) 0.0929(11) 0.0812(10) -0.0223(9) -0.0319(9) 0.0260(9)
O3 0.0642(8) 0.0690(9) 0.0792(10) -0.0077(7) -0.0154(7) 0.0044(7)
O4 0.0525(7) 0.0696(8) 0.0702(9) -0.0038(6) -0.0134(6) 0.0051(6)

loop_
_atom_type_symbol
_atom_type_description
_atom_type_scat_dispersion_real
_atom_type_scat_dispersion_imag
_atom_type_scat_source
C C 0.0033 0.0016 'International Tables Vol C Tables 4.2.6.8 and 6.1.1.4'
H H 0.0000 0.0000 'International Tables Vol C Tables 4.2.6.8 and 6.1.1.4'
Cl Cl 0.1484 0.1585 'International Tables Vol C Tables 4.2.6.8 and 6.1.1.4'
N N 0.0061 0.0033 'International Tables Vol C Tables 4.2.6.8 and 6.1.1.4'
O O 0.0106 0.0060 'International Tables Vol C Tables 4.2.6.8 and 6.1.1.4'

loop_
_geom_angle_atom_site_label_1
_geom_angle_atom_site_label_2
_geom_angle_atom_site_label_3
_geom_angle
C6 C1 C2 120.60(17)
C6 C1 N1 117.13(16)
C2 C1 N1 122.27(17)
C3 C2 C1 118.56(18)
C3 C2 H2 120.7
C1 C2 H2 120.7
C2 C3 C4 121.82(17)
C2 C3 H3 119.1
C4 C3 H3 119.1
C3 C4 C5 118.49(17)
C3 C4 C7 118.85(17)
C5 C4 C7 122.65(18)
C6 C5 C4 120.22(19)
C6 C5 H5 119.9
C4 C5 H5 119.9
C5 C6 C1 120.29(17)
C5 C6 H6 119.9
C1 C6 H6 119.9
O1 C7 C4 119.7(2)
O1 C7 C8 121.0(2)
C4 C7 C8 119.31(19)
C7 C8 H8A 109.5
C7 C8 H8B 109.5
H8A C8 H8B 109.5
C7 C8 H8C 109.5
H8A C8 H8C 109.5
H8B C8 H8C 109.5
N2 C9 C10 113.87(15)
N2 C9 C12 121.93(17)
C10 C9 C12 124.15(16)
O2 C10 C9 122.72(17)
O2 C10 C11 121.60(19)
C9 C10 C11 115.68(16)
C10 C11 Cl1 111.99(15)
C10 C11 H11A 109.2
Cl1 C11 H11A 109.2
C10 C11 H11B 109.2
Cl1 C11 H11B 109.2
H11A C11 H11B 107.9
O3 C12 O4 122.89(17)
O3 C12 C9 122.02(17)
O4 C12 C9 115.08(18)
C14 C13 O4 108.28(17)
C14 C13 H13A 110.0
O4 C13 H13A 110.0
C14 C13 H13B 110.0
O4 C13 H13B 110.0
H13A C13 H13B 108.4
C13 C14 H14A 109.5
C13 C14 H14B 109.5
H14A C14 H14B 109.5
C13 C14 H14C 109.5
H14A C14 H14C 109.5
H14B C14 H14C 109.5
N2 N1 C1 121.46(16)
N2 N1 H1 116.2(17)
C1 N1 H1 122.1(17)
N1 N2 C9 121.27(16)
C12 O4 C13 114.65(16)

loop_
_geom_bond_atom_site_label_1
_geom_bond_atom_site_label_2
_geom_bond_distance
C1 C6 1.380(3)
C1 C2 1.390(3)
C1 N1 1.402(2)
C2 C3 1.379(3)
C2 H2 0.93
C3 C4 1.387(3)
C3 H3 0.93
C4 C5 1.397(3)
C4 C7 1.490(3)
C5 C6 1.376(3)
C5 H5 0.93
C6 H6 0.93
C7 O1 1.217(3)
C7 C8 1.495(3)
C8 H8A 0.96
C8 H8B 0.96
C8 H8C 0.96
C9 N2 1.315(2)
C9 C10 1.482(3)
C9 C12 1.490(3)
C10 O2 1.207(2)
C10 C11 1.508(3)
C11 Cl1 1.769(2)
C11 H11A 0.97
C11 H11B 0.97
C12 O3 1.218(2)
C12 O4 1.313(2)
C13 C14 1.469(3)
C13 O4 1.474(2)
C13 H13A 0.97
C13 H13B 0.97
C14 H14A 0.96
C14 H14B 0.96
C14 H14C 0.96
N1 N2 1.304(2)
N1 H1 0.82(2)

loop_
_geom_hbond_atom_site_label_D
_geom_hbond_atom_site_label_H
_geom_hbond_atom_site_label_A
_geom_hbond_site_symmetry_A
_geom_hbond_distance_DH
_geom_hbond_distance_HA
_geom_hbond_distance_DA
_geom_hbond_angle_DHA
N1 H1 O3 . 0.82(2) 1.90(2) 2.573(2) 139(2)
C11 H11B O1 3_566 0.97 2.47 3.334(3) 149

loop_
_geom_torsion_atom_site_label_1
_geom_torsion_atom_site_label_2
_geom_torsion_atom_site_label_3
_geom_torsion_atom_site_label_4
_geom_torsion
C6 C1 C2 C3 -0.5(3)
N1 C1 C2 C3 -179.95(17)
C1 C2 C3 C4 -0.5(3)
C2 C3 C4 C5 1.5(3)
C2 C3 C4 C7 -177.58(18)
C3 C4 C5 C6 -1.5(3)
C7 C4 C5 C6 177.56(18)
C4 C5 C6 C1 0.5(3)
C2 C1 C6 C5 0.5(3)
N1 C1 C6 C5 179.98(17)
C3 C4 C7 O1 5.2(3)
C5 C4 C7 O1 -173.9(2)
C3 C4 C7 C8 -173.91(19)
C5 C4 C7 C8 7.0(3)
N2 C9 C10 O2 -168.1(2)
C12 C9 C10 O2 9.3(3)
N2 C9 C10 C11 12.1(2)
C12 C9 C10 C11 -170.44(19)
O2 C10 C11 Cl1 4.1(3)
C9 C10 C11 Cl1 -176.18(15)
N2 C9 C12 O3 7.6(3)
C10 C9 C12 O3 -169.67(18)
N2 C9 C12 O4 -171.31(16)
C10 C9 C12 O4 11.4(3)
C6 C1 N1 N2 173.36(17)
C2 C1 N1 N2 -7.2(3)
C1 N1 N2 C9 -179.82(16)
C10 C9 N2 N1 175.03(16)
C12 C9 N2 N1 -2.5(3)
O3 C12 O4 C13 -1.6(3)
C9 C12 O4 C13 177.30(16)
C14 C13 O4 C12 179.58(19)

loop_
_cod_related_entry_id
_cod_related_entry_database
_cod_related_entry_code
1 ChemSpider 21185220
